data_9004405
loop_
_publ_author_name
'Cooper, M. A.'
'Hawthorne, F. C.'

_publ_section_title
;
 The crystal structure of ludlockite, PbFe4As10O22, the mineral with
 pentameric arsenite groups and orange hair
;
_journal_name_full 'The Canadian Mineralogist'
_journal_page_first 79
_journal_page_last 89
_journal_volume 34
_journal_year 1996
_chemical_formula_sum 'As10 Fe4 O22 Pb'
_chemical_name_mineral Ludlockite
_space_group_IT_number 2
_symmetry_space_group_name_Hall '-P 1 (-x,-1/2*y+1/2*z,1/2*y+1/2*z)'
_symmetry_space_group_name_H-M 'A -1'
_cell_angle_alpha 101.84
_cell_angle_beta 100.21
_cell_angle_gamma 90.60
_cell_length_a 10.426
_cell_length_b 12.074
_cell_length_c 18.349
_cell_formula_units_Z 4
_cell_volume 2222.262
_database_code_amcsd 0005479
_exptl_crystal_density_diffrn 4.578
_cod_original_formula_sum 'Pb Fe4 As10 O22'
_cod_database_code 9004405

loop_
_space_group_symop_operation_xyz
x,y,z
x,1/2+y,1/2+z
-x,-y,-z
-x,1/2-y,1/2-z

loop_
_atom_site_aniso_label
_atom_site_aniso_U_11
_atom_site_aniso_U_22
_atom_site_aniso_U_33
_atom_site_aniso_U_12
_atom_site_aniso_U_13
_atom_site_aniso_U_23
Pb 0.03570 0.01710 0.02190 -0.00090 -0.00160 0.00510
Fe1 0.00440 0.01170 0.01380 0.00210 0.00020 0.00250
Fe2 0.00550 0.01110 0.01180 0.00110 -0.00070 0.00380
Fe3 0.00590 0.01030 0.01410 0.00040 -0.00090 0.00270
Fe4 0.00600 0.01040 0.01540 0.00040 -0.00180 0.00330
As1 0.00840 0.01320 0.01170 -0.00020 -0.00070 0.00150
As2 0.00990 0.01440 0.01270 -0.00020 0.00150 0.00430
As3 0.00770 0.01550 0.01430 0.00310 -0.00100 0.00550
As4 0.00700 0.01060 0.01350 -0.00100 -0.00090 0.00060
As5 0.01070 0.01750 0.01740 0.00060 -0.00210 0.00810
As6 0.01040 0.01560 0.01650 0.00090 -0.00340 -0.00100
As7 0.00710 0.01480 0.01310 -0.00020 -0.00060 -0.00050
As8 0.01180 0.01510 0.01140 0.00170 -0.00070 0.00350
As9 0.00680 0.01240 0.01130 0.00210 -0.00150 0.00310
As10 0.01020 0.01650 0.01100 0.00320 0.00070 0.00100
O1 0.01810 0.01360 0.00710 -0.00400 -0.00240 -0.00130
O2 0.00240 0.01140 0.01170 -0.00170 -0.00140 -0.00310
O3 0.00960 0.00890 0.01280 0.00260 -0.00020 0.00190
O4 0.00710 0.01510 0.01540 0.00020 -0.00040 -0.00170
O5 0.01010 0.01740 0.01110 -0.00380 -0.00160 0.00350
O6 0.00890 0.01670 0.01330 0.00390 -0.00200 0.00970
O7 0.00710 0.00820 0.01780 0.00460 0.00160 -0.00030
O8 0.01210 0.00760 0.01430 0.00300 -0.00680 0.00170
O9 0.01040 0.01800 0.01100 0.00050 -0.00670 0.00570
O10 0.00570 0.01820 0.01780 0.00060 -0.00150 -0.00510
O11 0.00320 0.01330 0.02560 -0.00110 -0.00510 0.00520
O12 0.02490 0.01930 0.00840 -0.00330 0.00020 -0.00140
O13 0.00890 0.02490 0.02170 0.00950 0.00870 0.00780
O14 0.00470 0.01950 0.03180 -0.00240 -0.00800 -0.00420
O15 0.02750 0.02120 0.02370 0.00830 0.00290 0.01310
O16 0.01500 0.02180 0.01270 -0.00220 -0.00020 0.00650
O17 0.01230 0.01840 0.02090 0.00740 0.00990 0.00130
O18 0.01770 0.01680 0.02110 -0.00440 0.00370 0.01140
O19 0.00770 0.01830 0.01010 0.00180 -0.00150 0.00260
O20 0.00870 0.02590 0.03090 0.00090 -0.00070 0.01970
O21 0.00670 0.01630 0.01810 -0.00360 -0.00080 0.00700
O22 0.02540 0.01910 0.01290 0.00190 0.00460 0.00540

loop_
_atom_site_label
_atom_site_fract_x
_atom_site_fract_y
_atom_site_fract_z
Pb 0.24520 0.25922 0.74729
Fe1 0.48400 0.52300 0.26270
Fe2 0.25030 0.58270 0.74750
Fe3 0.01940 0.51440 0.24130
Fe4 0.25210 0.34600 0.25320
As1 0.17160 0.61920 0.92339
As2 0.23720 0.49780 0.12130
As3 0.43700 0.50370 0.90356
As4 0.49030 0.26000 0.13975
As5 0.03270 0.38080 0.90857
As6 0.45860 0.77180 0.09138
As7 0.05510 0.41560 0.59003
As8 0.33260 0.50320 0.57116
As9 0.00320 0.82150 0.85918
As10 0.26860 0.58700 0.38155
O1 0.13100 0.59010 0.82150
O2 0.34930 0.48620 0.32120
O3 0.15620 0.19940 0.19760
O4 0.36760 0.54150 0.67200
O5 0.11620 0.45540 0.69110
O6 0.09050 0.38850 0.30380
O7 0.41100 0.35970 0.20020
O8 0.34700 0.72970 0.80590
O9 0.37900 0.48920 0.80510
O10 0.20670 0.89450 0.06020
O11 0.14680 0.62360 0.31220
O12 0.44080 0.32790 0.68510
O13 0.28670 0.51130 0.93510
O14 0.36310 0.21710 0.88600
O15 0.04390 0.36680 0.81230
O16 0.04190 0.53460 0.93900
O17 0.45110 0.90140 0.05380
O18 0.47830 0.65210 0.92420
O19 0.15460 0.43980 0.18540
O20 0.14400 0.62480 0.11080
O21 0.35770 0.58580 0.19110
O22 0.03260 0.55540 0.57520

loop_
_cod_related_entry_id
_cod_related_entry_database
_cod_related_entry_code
1 AMCSD 0005479
